data_7221040
loop_
_publ_author_name
'Friede, B.'
'Jansen, M.'

_publ_section_title
;
 Darstellung und Kristallstruktur von
 Hexacaesium-hexatellurido-digermanat(III) (Cs6 Ge2 Te6)
;
_journal_name_full
;
Zeitschrift fuer Naturforschung, Teil B. Anorganische Chemie, Organische 
Chemie (42,1987-)
;
_journal_page_first 1095
_journal_page_last 1097
_journal_volume 54
_journal_year 1999
_chemical_formula_sum 'Cs6 Ge2 Te6'
_chemical_name_systematic 'Cs6 (Ge2 Te6)'
_space_group_IT_number 15
_symmetry_space_group_name_Hall '-C 2yc'
_symmetry_space_group_name_H-M 'C 1 2/c 1'
_cell_angle_alpha 90
_cell_angle_beta 96.701
_cell_angle_gamma 90
_cell_formula_units_Z 4
_cell_length_a 17.027
_cell_length_b 14.237
_cell_length_c 10.104
_cell_volume 2432.613
_citation_journal_id_ASTM ZNBSEN
_cod_data_source_file Friede_ZNBSEN_1999_925.cif
_cod_data_source_block Cs6Ge2Te6
_cod_database_code 7221040

loop_
_symmetry_equiv_pos_as_xyz
x,y,z
-x,y,-z+1/2
-x,-y,-z
x,-y,z-1/2
x+1/2,y+1/2,z
-x+1/2,y+1/2,-z+1/2
-x+1/2,-y+1/2,-z
x+1/2,-y+1/2,z-1/2

loop_
_atom_site_label
_atom_site_type_symbol
_atom_site_fract_x
_atom_site_fract_y
_atom_site_fract_z
_atom_site_occupancy
_atom_site_U_iso_or_equiv
Cs4 Cs+1 0.9079 0.31178 0.8736 1 0.0
Cs2 Cs+1 0.71369 0.47118 0.18223 1 0.0
Cs1 Cs+1 0 0.3956 0.25 1 0.0
Te3 Te-2 0.91462 0.13706 0.57586 1 0.0
Ge1 Ge+3 0.81747 0.25782 0.45969 1 0.0
Cs3 Cs+1 0 0.08234 0.25 1 0.0
Te2 Te-2 0.8744 0.57631 0.02077 1 0.0
Te1 Te-2 0.81078 0.23267 0.20372 1 0.0
